data_7154077
loop_
_publ_author_name
'Majer, Roberta'
'Konechnaya, Olga'
'Delso, Ignacio'
'Tejero, Tomas'
'Attanasi, Orazio A.'
'Santeusanio, Stefania'
'Merino, Pedro'

_publ_section_title
;
 Highly diastereoselective 1,3-dipolar cycloadditions of chiral
 non-racemic nitrones to 1,2-diaza-1,3-dienes: an experimental and
 computational investigation.
;
_journal_issue 44
_journal_name_full 'Organic &amp; biomolecular chemistry'
_journal_page_first 8888
_journal_page_last 8901
_journal_paper_doi 10.1039/c4ob01371a
_journal_volume 12
_journal_year 2014
_chemical_formula_sum 'C18 H24 N4 O5'
_chemical_formula_weight 376.17
_chemical_melting_point 359
_chemical_name_systematic
;
(2S,3S,3aR,4S)-ethyl 4-(benzyloxy)-2-((E)-carbamoyldiazenyl)-2-methylhexahydropyrrolo[1,2-b]isoxazole-3-carboxylate
;
_space_group_IT_number 19
_symmetry_cell_setting orthorhombic
_symmetry_space_group_name_Hall 'P 2ac 2ab'
_symmetry_space_group_name_H-M 'P 21 21 21'
_atom_sites_solution_hydrogens geom
_atom_sites_solution_primary direct
_atom_sites_solution_secondary difmap
_audit_creation_method SHELXL-97
_cell_angle_alpha 90.00
_cell_angle_beta 90.00
_cell_angle_gamma 90.00
_cell_formula_units_Z 4
_cell_length_a 9.0217(7)
_cell_length_b 13.8727(15)
_cell_length_c 15.2216(13)
_cell_measurement_reflns_used 728
_cell_measurement_temperature 150(2)
_cell_measurement_theta_max 20.0160
_cell_measurement_theta_min 3.7060
_cell_volume 1905.1(3)
_computing_cell_refinement 'Bruker SMART V5.625'
_computing_data_collection 'Bruker SMART V5.625'
_computing_data_reduction 'Bruker SAINT V6.28A'
_computing_molecular_graphics 'SHELXTL  Rel. 6.12/V (Siemens, 1996)'
_computing_publication_material 'SHELX-97 (Sheldrick, 1997)'
_computing_structure_refinement 'SHELXL-97 (Sheldrick, 1997)'
_computing_structure_solution 'SHELXS-97 (Sheldrick, 1990)'
_diffrn_ambient_temperature 150(2)
_diffrn_detector_area_resol_mean 16.3990
_diffrn_measured_fraction_theta_full 0.980
_diffrn_measured_fraction_theta_max 0.980
_diffrn_measurement_device_type 'CCD area detector'
_diffrn_measurement_method 'phi and omega scans'
_diffrn_radiation_monochromator graphite
_diffrn_radiation_source 'fine-focus sealed tube'
_diffrn_radiation_type MoK\a
_diffrn_radiation_wavelength 0.71073
_diffrn_reflns_av_R_equivalents 0.0704
_diffrn_reflns_av_sigmaI/netI 0.1512
_diffrn_reflns_limit_h_max 11
_diffrn_reflns_limit_h_min -11
_diffrn_reflns_limit_k_max 9
_diffrn_reflns_limit_k_min -15
_diffrn_reflns_limit_l_max 17
_diffrn_reflns_limit_l_min -15
_diffrn_reflns_number 6794
_diffrn_reflns_theta_full 26.26
_diffrn_reflns_theta_max 26.26
_diffrn_reflns_theta_min 2.94
_diffrn_standards_decay_% 'no decay'
_exptl_absorpt_coefficient_mu 0.095
_exptl_absorpt_correction_T_max 1.00000
_exptl_absorpt_correction_T_min 0.63484
_exptl_absorpt_correction_type multi-scan
_exptl_absorpt_process_details
;
CrysAlisPro, Agilent Technologies,
Version 1.171.36.28 (release 01-02-2013 CrysAlis171 .NET)
(compiled Feb  1 2013,16:14:44)
Empirical absorption correction using spherical harmonics,
 implemented in SCALE3 ABSPACK scaling algorithm.
;
_exptl_crystal_colour transparent
_exptl_crystal_density_diffrn 1.263
_exptl_crystal_density_method 'not measured'
_exptl_crystal_description block
_exptl_crystal_F_000 768
_exptl_crystal_size_max 0.25
_exptl_crystal_size_mid 0.20
_exptl_crystal_size_min 0.13
_refine_diff_density_max 0.205
_refine_diff_density_min -0.215
_refine_diff_density_rms 0.055
_refine_ls_abs_structure_details 'Flack H D (1983), Acta Cryst. A39, 876-881'
_refine_ls_abs_structure_Flack 1(2)
_refine_ls_extinction_coef 0.0053(8)
_refine_ls_extinction_expression Fc^*^=kFc[1+0.001xFc^2^\l^3^/sin(2\q)]^-1/4^
_refine_ls_extinction_method SHELXL
_refine_ls_goodness_of_fit_ref 0.966
_refine_ls_hydrogen_treatment mixed
_refine_ls_matrix_type full
_refine_ls_number_parameters 245
_refine_ls_number_reflns 3148
_refine_ls_number_restraints 0
_refine_ls_restrained_S_all 0.966
_refine_ls_R_factor_all 0.1360
_refine_ls_R_factor_gt 0.0730
_refine_ls_shift/su_max 0.000
_refine_ls_shift/su_mean 0.000
_refine_ls_structure_factor_coef Fsqd
_refine_ls_weighting_details 'calc w=1/[\s^2^(Fo^2^)+(0.0276P)^2^+0.0000P] where P=(Fo^2^+2Fc^2^)/3'
_refine_ls_weighting_scheme calc
_refine_ls_wR_factor_gt 0.0936
_refine_ls_wR_factor_ref 0.1185
_reflns_number_gt 1917
_reflns_number_total 3148
_reflns_threshold_expression >2\s(I)
_cod_data_source_file c4ob01371a2.cif
_cod_data_source_block 11
_cod_depositor_comments
;
The following automatic conversions were performed:

'_symmetry_cell_setting' value 'Orthorhombic' changed to
'orthorhombic' according to
/usr/data/users/saulius/crontab/automatic-downloads/rss-feeds/RSC/lib/dictionaries/cif_core.dic
dictionary named 'cif_core.dic' version 2.4.2 from 2011-04-26.

Automatic conversion script
Id: cif_fix_values 2281 2013-09-26 08:29:07Z andrius 

 Adding full bibliography for 7154077.cif.
;
_cod_database_code 7154077

loop_
_symmetry_equiv_pos_as_xyz
'x, y, z'
'-x+1/2, -y, z+1/2'
'x+1/2, -y+1/2, -z'
'-x, y+1/2, -z+1/2'

loop_
_atom_site_label
_atom_site_type_symbol
_atom_site_fract_x
_atom_site_fract_y
_atom_site_fract_z
_atom_site_U_iso_or_equiv
_atom_site_adp_type
_atom_site_occupancy
_atom_site_symmetry_multiplicity
_atom_site_calc_flag
_atom_site_refinement_flags
O1 O 0.0988(3) 0.0891(2) 0.5867(2) 0.0273(9) Uani 1 1 d .
O2 O 0.2526(3) 0.3632(3) 0.4486(2) 0.0337(9) Uani 1 1 d .
O3 O 0.0226(3) 0.3741(3) 0.3928(2) 0.0286(9) Uani 1 1 d .
O4 O 0.1349(3) 0.4165(2) 0.6534(2) 0.0265(9) Uani 1 1 d .
O5 O -0.3612(3) 0.3119(3) 0.7384(2) 0.0382(10) Uani 1 1 d .
N1 N 0.2005(4) 0.3215(3) 0.6673(3) 0.0255(11) Uani 1 1 d .
N2 N -0.1251(4) 0.3879(3) 0.6553(2) 0.0278(11) Uani 1 1 d .
N3 N -0.2305(4) 0.3599(3) 0.6113(3) 0.0276(11) Uani 1 1 d .
N4 N -0.4820(3) 0.3607(3) 0.6150(2) 0.0277(11) Uani 1 1 d .
H4A H -0.5699 0.3506 0.6348 0.033 Uiso 1 1 calc R
H4B H -0.4698 0.3826 0.5627 0.033 Uiso 1 1 calc R
C1 C 0.1464(5) 0.2796(4) 0.7509(3) 0.0372(14) Uani 1 1 d .
H1A H 0.0478 0.3026 0.7650 0.045 Uiso 1 1 calc R
H1B H 0.2129 0.2943 0.7991 0.045 Uiso 1 1 calc R
C2 C 0.1457(5) 0.1720(4) 0.7304(3) 0.0340(14) Uani 1 1 d .
H2A H 0.2454 0.1459 0.7286 0.041 Uiso 1 1 calc R
H2B H 0.0874 0.1362 0.7729 0.041 Uiso 1 1 calc R
C3 C 0.0742(5) 0.1712(4) 0.6408(3) 0.0238(13) Uani 1 1 d .
H3 H -0.0327 0.1817 0.6471 0.029 Uiso 1 1 calc R
C4 C 0.1437(4) 0.2583(4) 0.5952(3) 0.0238(12) Uani 1 1 d .
H4 H 0.2277 0.2363 0.5596 0.029 Uiso 1 1 calc R
C5 C 0.0433(4) 0.3216(4) 0.5384(3) 0.0191(12) Uani 1 1 d .
H5 H -0.0480 0.2869 0.5236 0.023 Uiso 1 1 calc R
C7 C -0.0174(5) 0.5057(3) 0.5550(3) 0.0340(14) Uani 1 1 d .
H7A H -0.1037 0.5023 0.5183 0.051 Uiso 1 1 calc R
H7B H 0.0673 0.5221 0.5200 0.051 Uiso 1 1 calc R
H7C H -0.0318 0.5540 0.5994 0.051 Uiso 1 1 calc R
C6 C 0.0083(4) 0.4075(4) 0.5990(3) 0.0229(12) Uani 1 1 d .
C8 C 0.1197(5) 0.3543(4) 0.4563(3) 0.0243(12) Uani 1 1 d .
C10 C 0.0436(5) 0.0011(4) 0.6250(4) 0.0364(15) Uani 1 1 d .
H10A H -0.0545 0.0117 0.6492 0.044 Uiso 1 1 calc R
H10B H 0.1085 -0.0196 0.6722 0.044 Uiso 1 1 calc R
C11 C 0.0372(5) -0.0748(4) 0.5554(3) 0.0268(13) Uani 1 1 d .
C12 C 0.1385(6) -0.1487(4) 0.5506(4) 0.0415(15) Uani 1 1 d .
H12 H 0.2125 -0.1536 0.5929 0.050 Uiso 1 1 calc R
C13 C 0.1317(7) -0.2158(4) 0.4836(4) 0.0524(18) Uani 1 1 d .
H13 H 0.2005 -0.2657 0.4815 0.063 Uiso 1 1 calc R
C14 C 0.0236(6) -0.2094(4) 0.4199(4) 0.0450(16) Uani 1 1 d .
H14 H 0.0193 -0.2547 0.3749 0.054 Uiso 1 1 calc R
C15 C -0.0770(5) -0.1361(4) 0.4233(4) 0.0375(15) Uani 1 1 d .
H15 H -0.1501 -0.1313 0.3805 0.045 Uiso 1 1 calc R
C16 C -0.0706(5) -0.0690(4) 0.4900(4) 0.0346(15) Uani 1 1 d .
H16 H -0.1393 -0.0191 0.4915 0.042 Uiso 1 1 calc R
C17 C -0.3656(5) 0.3423(4) 0.6650(3) 0.0261(13) Uani 1 1 d .
C18 C 0.0994(6) 0.5204(4) 0.3174(4) 0.0525(18) Uani 1 1 d .
H18A H 0.1392 0.5448 0.2633 0.079 Uiso 1 1 calc R
H18B H 0.1654 0.5360 0.3648 0.079 Uiso 1 1 calc R
H18C H 0.0043 0.5492 0.3281 0.079 Uiso 1 1 calc R
C09 C 0.0825(5) 0.4131(4) 0.3111(3) 0.0402(16) Uani 1 1 d .
H09A H 0.0167 0.3974 0.2628 0.048 Uiso 1 1 calc R
H09B H 0.1783 0.3841 0.2993 0.048 Uiso 1 1 calc R

loop_
_atom_site_aniso_label
_atom_site_aniso_U_11
_atom_site_aniso_U_22
_atom_site_aniso_U_33
_atom_site_aniso_U_23
_atom_site_aniso_U_13
_atom_site_aniso_U_12
O1 0.0380(19) 0.022(2) 0.022(2) 0.000(2) 0.0023(16) -0.0015(18)
O2 0.0267(18) 0.037(2) 0.037(2) 0.006(2) 0.0114(17) -0.0038(18)
O3 0.0341(17) 0.034(2) 0.0181(19) 0.008(2) 0.0039(16) -0.0024(18)
O4 0.0244(17) 0.030(2) 0.0253(19) -0.009(2) -0.0033(16) -0.0034(18)
O5 0.0370(19) 0.055(3) 0.022(2) 0.007(2) 0.0049(18) 0.0043(19)
N1 0.025(2) 0.029(3) 0.023(3) 0.000(3) -0.0026(18) -0.003(2)
N2 0.023(2) 0.034(3) 0.026(2) -0.006(2) 0.005(2) -0.002(2)
N3 0.019(2) 0.040(3) 0.024(2) 0.000(3) -0.0001(19) 0.002(2)
N4 0.0195(19) 0.037(3) 0.027(2) 0.007(3) 0.0032(19) -0.004(2)
C1 0.047(3) 0.045(4) 0.019(3) -0.005(3) -0.002(3) -0.012(3)
C2 0.038(3) 0.044(4) 0.020(3) -0.003(3) -0.002(2) -0.002(3)
C3 0.021(2) 0.029(3) 0.022(3) 0.001(3) 0.002(2) 0.001(2)
C4 0.015(2) 0.035(3) 0.021(3) -0.008(3) 0.001(2) -0.003(3)
C5 0.018(2) 0.028(3) 0.011(3) -0.003(3) 0.000(2) -0.007(2)
C7 0.039(3) 0.035(4) 0.028(3) -0.011(3) 0.009(3) -0.003(3)
C6 0.016(2) 0.028(3) 0.025(3) -0.002(3) 0.000(2) -0.004(2)
C8 0.026(3) 0.017(3) 0.029(3) 0.002(3) -0.003(2) 0.002(3)
C10 0.042(3) 0.031(4) 0.036(4) 0.007(3) -0.001(3) -0.010(3)
C11 0.034(3) 0.020(3) 0.026(3) 0.002(3) 0.003(2) -0.001(3)
C12 0.044(3) 0.034(4) 0.047(4) 0.008(4) -0.009(3) 0.003(3)
C13 0.069(4) 0.031(4) 0.058(4) -0.016(4) -0.006(4) 0.014(4)
C14 0.057(4) 0.037(4) 0.040(4) -0.013(4) -0.007(3) 0.002(3)
C15 0.040(3) 0.039(4) 0.033(3) 0.006(4) -0.003(3) -0.009(3)
C16 0.034(3) 0.032(4) 0.038(3) 0.010(4) 0.001(3) 0.007(3)
C17 0.026(3) 0.027(3) 0.026(3) -0.001(3) -0.004(3) 0.002(3)
C18 0.059(4) 0.045(4) 0.054(4) 0.021(4) 0.005(3) -0.005(3)
C09 0.045(3) 0.053(4) 0.022(3) 0.010(4) -0.002(2) -0.005(3)

loop_
_atom_type_symbol
_atom_type_description
_atom_type_scat_dispersion_real
_atom_type_scat_dispersion_imag
_atom_type_scat_source
C C 0.0033 0.0016 'International Tables Vol C Tables 4.2.6.8 and 6.1.1.4'
H H 0.0000 0.0000 'International Tables Vol C Tables 4.2.6.8 and 6.1.1.4'
N N 0.0061 0.0033 'International Tables Vol C Tables 4.2.6.8 and 6.1.1.4'
O O 0.0106 0.0060 'International Tables Vol C Tables 4.2.6.8 and 6.1.1.4'

loop_
_geom_angle_atom_site_label_1
_geom_angle_atom_site_label_2
_geom_angle_atom_site_label_3
_geom_angle
C3 O1 C10 113.0(3)
C8 O3 C09 116.7(3)
C6 O4 N1 109.4(3)
O4 N1 C1 110.2(4)
O4 N1 C4 106.5(3)
C1 N1 C4 106.7(3)
N3 N2 C6 111.5(3)
N2 N3 C17 112.7(4)
N1 C1 C2 102.2(4)
C3 C2 C1 101.2(4)
O1 C3 C2 117.5(4)
O1 C3 C4 107.8(3)
C2 C3 C4 103.2(4)
N1 C4 C3 105.7(4)
N1 C4 C5 106.3(4)
C3 C4 C5 117.9(3)
C8 C5 C4 111.9(3)
C8 C5 C6 111.1(4)
C4 C5 C6 103.1(3)
O4 C6 N2 109.2(4)
O4 C6 C7 107.3(4)
N2 C6 C7 106.8(4)
O4 C6 C5 104.7(4)
N2 C6 C5 111.5(4)
C7 C6 C5 117.1(4)
O2 C8 O3 124.0(4)
O2 C8 C5 124.6(4)
O3 C8 C5 111.4(4)
O1 C10 C11 108.9(4)
C12 C11 C16 118.0(5)
C12 C11 C10 122.4(5)
C16 C11 C10 119.5(5)
C11 C12 C13 120.8(5)
C14 C13 C12 120.5(5)
C15 C14 C13 119.5(6)
C14 C15 C16 120.2(5)
C15 C16 C11 121.1(5)
O5 C17 N4 129.2(5)
O5 C17 N3 123.0(4)
N4 C17 N3 107.7(4)
O3 C09 C18 110.6(5)

loop_
_geom_bond_atom_site_label_1
_geom_bond_atom_site_label_2
_geom_bond_distance
O1 C3 1.422(5)
O1 C10 1.442(5)
O2 C8 1.210(5)
O3 C8 1.334(5)
O3 C09 1.460(5)
O4 C6 1.417(5)
O4 N1 1.460(5)
O5 C17 1.195(5)
N1 C1 1.481(6)
N1 C4 1.496(5)
N2 N3 1.226(4)
N2 C6 1.502(5)
N3 C17 1.488(6)
N4 C17 1.321(5)
C1 C2 1.525(6)
C2 C3 1.510(6)
C3 C4 1.528(6)
C4 C5 1.531(6)
C5 C8 1.497(6)
C5 C6 1.540(6)
C7 C6 1.536(6)
C10 C11 1.495(7)
C11 C12 1.376(6)
C11 C16 1.393(6)
C12 C13 1.381(7)
C13 C14 1.378(7)
C14 C15 1.364(7)
C15 C16 1.379(7)
C18 C09 1.499(6)
